data_7005211
loop_
_publ_author_name
'Londesborough, Michael G. S.'
'Janousek, Zbynek'
'St\'ibr, Bohumil'
'Hnyk, Drahom\'ir'
'Plesek, Jarom\'ir'
'C\'isarov\'a, Ivana'

_publ_section_title
;
 The [2,5,12-C3B8H15]- anion, the first representative of the
 eleven-vertex hypho family of tricarbaboranes.
;
_journal_issue 12
_journal_name_full 'Dalton transactions (Cambridge, England : 2003)'
_journal_page_first 1221
_journal_page_last 1228
_journal_paper_doi 10.1039/b618082e
_journal_year 2007
_chemical_compound_source 'synthesized by the authors'
_chemical_formula_moiety 'C3 H15 B8, C4 H12 N'
_chemical_formula_sum 'C7 H27 B8 N'
_chemical_formula_weight 211.78
_chemical_name_systematic
;
?
;
_space_group_IT_number 62
_symmetry_cell_setting orthorhombic
_symmetry_space_group_name_Hall '-P 2ac 2n'
_symmetry_space_group_name_H-M 'P n m a'
_atom_sites_solution_hydrogens geom
_atom_sites_solution_primary direct
_atom_sites_solution_secondary difmap
_audit_creation_method SHELXL-97
_cell_angle_alpha 90.00
_cell_angle_beta 90.00
_cell_angle_gamma 90.00
_cell_formula_units_Z 8
_cell_length_a 13.8290(2)
_cell_length_b 14.6120(2)
_cell_length_c 13.8060(2)
_cell_measurement_reflns_used 3588
_cell_measurement_temperature 150(2)
_cell_measurement_theta_max 27.5
_cell_measurement_theta_min 1
_cell_volume 2789.77(7)
_computing_cell_refinement 'COLLECT and DENZO'
_computing_data_collection 'COLLECT (Hooft, 1998) and DENZO (Otwinowski & Minor, 1997)'
_computing_data_reduction 'COLLECT and DENZO'
_computing_structure_refinement 'SHELXL-97 (Sheldrick, 1997)'
_computing_structure_solution 'SIR92 (Altomare et al., 1994)'
_diffrn_ambient_temperature 150(2)
_diffrn_detector_area_resol_mean 9.091
_diffrn_measured_fraction_theta_full 0.997
_diffrn_measured_fraction_theta_max 0.997
_diffrn_measurement_device_type 'Nonius KappaCCD area detector'
_diffrn_measurement_method '\f and \w scans to fill the Ewald sphere'
_diffrn_radiation_monochromator graphite
_diffrn_radiation_source 'fine-focus sealed tube'
_diffrn_radiation_type MoK\a
_diffrn_radiation_wavelength 0.71073
_diffrn_reflns_av_R_equivalents 0.042
_diffrn_reflns_av_sigmaI/netI 0.0171
_diffrn_reflns_limit_h_max 17
_diffrn_reflns_limit_h_min -17
_diffrn_reflns_limit_k_max 18
_diffrn_reflns_limit_k_min -18
_diffrn_reflns_limit_l_max 17
_diffrn_reflns_limit_l_min -17
_diffrn_reflns_number 47791
_diffrn_reflns_theta_full 27.48
_diffrn_reflns_theta_max 27.48
_diffrn_reflns_theta_min 2.03
_diffrn_standards_number 0
_exptl_absorpt_coefficient_mu 0.049
_exptl_absorpt_correction_type none
_exptl_crystal_colour colourless
_exptl_crystal_density_diffrn 1.008
_exptl_crystal_density_method 'not measured'
_exptl_crystal_description cube
_exptl_crystal_F_000 928
_exptl_crystal_size_max 0.6
_exptl_crystal_size_mid 0.5
_exptl_crystal_size_min 0.5
_refine_diff_density_max 0.223
_refine_diff_density_min -0.141
_refine_diff_density_rms 0.034
_refine_ls_extinction_method none
_refine_ls_goodness_of_fit_ref 1.100
_refine_ls_hydrogen_treatment mixed
_refine_ls_matrix_type full
_refine_ls_number_parameters 228
_refine_ls_number_reflns 3307
_refine_ls_number_restraints 0
_refine_ls_restrained_S_all 1.100
_refine_ls_R_factor_all 0.0477
_refine_ls_R_factor_gt 0.0412
_refine_ls_shift/su_max 0.000
_refine_ls_shift/su_mean 0.000
_refine_ls_structure_factor_coef Fsqd
_refine_ls_weighting_details 'calc w=1/[\s^2^(Fo^2^)+(0.0574P)^2^+0.7536P] where P=(Fo^2^+2Fc^2^)/3'
_refine_ls_weighting_scheme calc
_refine_ls_wR_factor_gt 0.1160
_refine_ls_wR_factor_ref 0.1206
_reflns_number_gt 2919
_reflns_number_total 3307
_reflns_threshold_expression >2sigma(I)
_cod_data_source_file b618082e.txt
_cod_data_source_block 1-c-bridge
_cod_database_code 7005211

loop_
_symmetry_equiv_pos_as_xyz
'x, y, z'
'-x+1/2, -y, z+1/2'
'x+1/2, -y+1/2, -z+1/2'
'-x, y+1/2, -z'
'-x, -y, -z'
'x-1/2, y, -z-1/2'
'-x-1/2, y-1/2, z-1/2'
'x, -y-1/2, z'

loop_
_atom_site_label
_atom_site_type_symbol
_atom_site_fract_x
_atom_site_fract_y
_atom_site_fract_z
_atom_site_U_iso_or_equiv
_atom_site_adp_type
_atom_site_occupancy
_atom_site_symmetry_multiplicity
_atom_site_calc_flag
_atom_site_refinement_flags
_atom_site_disorder_assembly
_atom_site_disorder_group
C2 C -0.00603(7) 0.13522(7) -0.03404(7) 0.0215(2) Uani 1 1 d . . .
B3 B -0.10509(8) 0.18562(8) 0.01542(8) 0.0223(2) Uani 1 1 d . . .
B8 B 0.00172(8) 0.15427(8) 0.08492(8) 0.0201(2) Uani 1 1 d . . .
B9 B -0.06779(12) 0.2500 0.11893(11) 0.0212(3) Uani 1 2 d S . .
C12 C 0.15688(11) 0.2500 -0.03758(11) 0.0259(3) Uani 1 2 d S . .
B13 B 0.10810(8) 0.16515(8) 0.01685(8) 0.0214(2) Uani 1 1 d . . .
B14 B 0.06298(12) 0.2500 0.12210(11) 0.0205(3) Uani 1 2 d S . .
C2' C -0.06062(7) 0.13460(7) 0.53277(7) 0.0226(2) Uani 1 1 d . . .
B3' B -0.00648(8) 0.18603(8) 0.43601(9) 0.0219(2) Uani 1 1 d . . .
B8' B 0.05782(8) 0.15428(7) 0.54567(8) 0.0211(2) Uani 1 1 d . . .
B9' B 0.09498(11) 0.2500 0.47780(12) 0.0206(3) Uani 1 2 d S . .
C12' C -0.07313(11) 0.2500 0.69477(10) 0.0244(3) Uani 1 2 d S . .
B13' B -0.01535(8) 0.16508(8) 0.64919(9) 0.0230(2) Uani 1 1 d . . .
B14' B 0.09166(11) 0.2500 0.60917(12) 0.0217(3) Uani 1 2 d S . .
N1 N 0.25106(5) 0.00531(5) 0.25237(5) 0.0190(2) Uani 1 1 d . . .
C3 C 0.20674(8) -0.05942(7) 0.18115(8) 0.0278(2) Uani 1 1 d . . .
H3A H 0.2562 -0.0979 0.1542 0.042 Uiso 1 1 calc R . .
H3B H 0.1762 -0.0253 0.1302 0.042 Uiso 1 1 calc R . .
H3C H 0.1594 -0.0967 0.2133 0.042 Uiso 1 1 calc R . .
C4 C 0.17398(8) 0.06416(7) 0.29541(8) 0.0293(3) Uani 1 1 d . . .
H4A H 0.1268 0.0263 0.3270 0.044 Uiso 1 1 calc R . .
H4B H 0.1433 0.0990 0.2451 0.044 Uiso 1 1 calc R . .
H4C H 0.2023 0.1051 0.3418 0.044 Uiso 1 1 calc R . .
C5 C 0.29964(8) -0.04781(8) 0.33086(8) 0.0317(3) Uani 1 1 d . . .
H5A H 0.3278 -0.0063 0.3768 0.048 Uiso 1 1 calc R . .
H5B H 0.3494 -0.0855 0.3033 0.048 Uiso 1 1 calc R . .
H5C H 0.2530 -0.0858 0.3629 0.048 Uiso 1 1 calc R . .
C6 C 0.32410(8) 0.06358(7) 0.20200(8) 0.0272(2) Uani 1 1 d . . .
H6A H 0.3521 0.1056 0.2475 0.041 Uiso 1 1 calc R . .
H6B H 0.2932 0.0972 0.1509 0.041 Uiso 1 1 calc R . .
H6C H 0.3739 0.0254 0.1752 0.041 Uiso 1 1 calc R . .
H2A H -0.0148(8) 0.0715(9) -0.0489(9) 0.027(3) Uiso 1 1 d . . .
H2B H 0.0047(8) 0.1737(10) -0.0928(10) 0.034(4) Uiso 1 1 d . . .
H3 H -0.1721(9) 0.1472(8) 0.0210(8) 0.026(3) Uiso 1 1 d . . .
H33 H -0.1233(14) 0.2500 -0.0461(13) 0.035(5) Uiso 1 2 d S . .
H8 H -0.0035(7) 0.0888(9) 0.1251(9) 0.025(3) Uiso 1 1 d . . .
H9 H -0.1125(14) 0.2500 0.1885(14) 0.037(5) Uiso 1 2 d S . .
H12A H 0.2262(16) 0.2500 -0.0207(15) 0.050(6) Uiso 1 2 d S . .
H12B H 0.1510(15) 0.2500 -0.1126(15) 0.044(5) Uiso 1 2 d S . .
H13 H 0.1525(9) 0.1038(8) 0.0343(8) 0.025(3) Uiso 1 1 d . . .
H14 H 0.1002(13) 0.2500 0.1961(13) 0.032(5) Uiso 1 2 d S . .
H3' H 0.0013(8) 0.1468(10) 0.3674(11) 0.040(4) Uiso 1 1 d . . .
H33' H -0.0670(13) 0.2500 0.4192(13) 0.031(5) Uiso 1 2 d S . .
H2A' H -0.0745(9) 0.0703(9) 0.5222(9) 0.030(3) Uiso 1 1 d . . .
H2B' H -0.1200(9) 0.1718(9) 0.5420(9) 0.031(3) Uiso 1 1 d . . .
H8' H 0.0985(8) 0.0903(8) 0.5415(8) 0.024(3) Uiso 1 1 d . . .
H9' H 0.1640(13) 0.2500 0.4369(13) 0.033(5) Uiso 1 2 d S . .
H12C H -0.0626(14) 0.2500 0.7695(15) 0.042(5) Uiso 1 2 d S . .
H12D H -0.1501(14) 0.2500 0.6795(13) 0.036(5) Uiso 1 2 d S . .
H13' H 0.0019(8) 0.1045(10) 0.6945(10) 0.034(4) Uiso 1 1 d . . .
H14' H 0.1623(12) 0.2500 0.6499(12) 0.025(4) Uiso 1 2 d S . .

loop_
_atom_site_aniso_label
_atom_site_aniso_U_11
_atom_site_aniso_U_22
_atom_site_aniso_U_33
_atom_site_aniso_U_23
_atom_site_aniso_U_13
_atom_site_aniso_U_12
C2 0.0258(5) 0.0178(5) 0.0208(5) -0.0028(4) -0.0010(4) 0.0002(4)
B3 0.0215(5) 0.0191(5) 0.0263(5) -0.0002(4) -0.0010(4) -0.0018(4)
B8 0.0243(5) 0.0164(5) 0.0195(5) 0.0003(4) 0.0005(4) 0.0004(4)
B9 0.0254(8) 0.0176(7) 0.0207(7) 0.000 0.0040(6) 0.000
C12 0.0220(7) 0.0252(7) 0.0306(8) 0.000 0.0055(6) 0.000
B13 0.0216(5) 0.0203(5) 0.0223(5) -0.0014(4) -0.0005(4) 0.0031(4)
B14 0.0249(8) 0.0186(7) 0.0181(7) 0.000 -0.0021(6) 0.000
C2' 0.0209(5) 0.0194(5) 0.0275(5) -0.0013(4) -0.0005(4) -0.0038(4)
B3' 0.0204(5) 0.0217(5) 0.0236(5) -0.0025(4) -0.0007(4) 0.0000(4)
B8' 0.0196(5) 0.0175(5) 0.0262(5) 0.0001(4) -0.0020(4) 0.0009(4)
B9' 0.0176(7) 0.0191(7) 0.0251(7) 0.000 -0.0001(6) 0.000
C12' 0.0290(8) 0.0230(7) 0.0211(7) 0.000 0.0003(6) 0.000
B13' 0.0260(5) 0.0195(5) 0.0235(5) 0.0031(4) -0.0022(4) -0.0017(4)
B14' 0.0210(7) 0.0191(7) 0.0250(8) 0.000 -0.0039(6) 0.000
N1 0.0201(4) 0.0174(4) 0.0194(4) 0.0013(3) -0.0005(3) 0.0005(3)
C3 0.0300(5) 0.0237(5) 0.0296(5) -0.0047(4) -0.0004(4) -0.0069(4)
C4 0.0300(6) 0.0271(5) 0.0308(6) -0.0022(4) 0.0039(4) 0.0088(4)
C5 0.0302(6) 0.0332(6) 0.0316(6) 0.0119(5) -0.0052(4) 0.0042(5)
C6 0.0279(5) 0.0261(5) 0.0276(5) 0.0020(4) 0.0012(4) -0.0091(4)

loop_
_atom_type_symbol
_atom_type_description
_atom_type_scat_dispersion_real
_atom_type_scat_dispersion_imag
_atom_type_scat_source
C C 0.0033 0.0016 'International Tables Vol C Tables 4.2.6.8 and 6.1.1.4'
H H 0.0000 0.0000 'International Tables Vol C Tables 4.2.6.8 and 6.1.1.4'
B B 0.0013 0.0007 'International Tables Vol C Tables 4.2.6.8 and 6.1.1.4'
N N 0.0061 0.0033 'International Tables Vol C Tables 4.2.6.8 and 6.1.1.4'

loop_
_geom_angle_atom_site_label_1
_geom_angle_atom_site_label_2
_geom_angle_atom_site_label_3
_geom_angle
_geom_angle_site_symmetry_1
_geom_angle_site_symmetry_3
_geom_angle_publ_flag
B8 C2 B3 65.41(6) . . ?
B8 C2 B13 60.94(6) . . ?
B3 C2 B13 116.70(8) . . ?
B8 C2 H2A 112.3(8) . . ?
B3 C2 H2A 113.8(7) . . ?
B13 C2 H2A 115.7(7) . . ?
B8 C2 H2B 134.1(8) . . ?
B3 C2 H2B 101.7(7) . . ?
B13 C2 H2B 92.9(7) . . ?
H2A C2 H2B 113.0(11) . . ?
C2 B3 B9 108.48(8) . . ?
C2 B3 B8 56.52(6) . . ?
B9 B3 B8 58.44(7) . . ?
C2 B3 B3 115.69(5) . 8_565 ?
B9 B3 B3 58.23(5) . 8_565 ?
B8 B3 B3 104.58(5) . 8_565 ?
C2 B3 H3 119.5(6) . . ?
B9 B3 H3 117.5(6) . . ?
B8 B3 H3 121.6(6) . . ?
B3 B3 H3 121.1(6) 8_565 . ?
C2 B3 H33 102.0(8) . . ?
B9 B3 H33 101.4(6) . . ?
B8 B3 H33 133.5(8) . . ?
B3 B3 H33 43.3(6) 8_565 . ?
H3 B3 H33 104.9(10) . . ?
C2 B8 B14 117.55(9) . . ?
C2 B8 B13 62.71(6) . . ?
B14 B8 B13 70.84(8) . . ?
C2 B8 B9 111.09(9) . . ?
B14 B8 B9 62.72(8) . . ?
B13 B8 B9 121.94(9) . . ?
C2 B8 B3 58.07(6) . . ?
B14 B8 B3 110.71(8) . . ?
B13 B8 B3 112.06(8) . . ?
B9 B8 B3 59.84(7) . . ?
C2 B8 H8 110.2(7) . . ?
B14 B8 H8 125.9(6) . . ?
B13 B8 H8 113.7(6) . . ?
B9 B8 H8 121.1(6) . . ?
B3 B8 H8 115.4(6) . . ?
B8 B9 B8 105.19(11) . 8_565 ?
B8 B9 B3 111.25(9) . 8_565 ?
B8 B9 B3 61.71(6) 8_565 8_565 ?
B8 B9 B3 61.72(6) . . ?
B8 B9 B3 111.25(9) 8_565 . ?
B3 B9 B3 63.53(9) 8_565 . ?
B8 B9 B14 57.37(6) . . ?
B8 B9 B14 57.37(6) 8_565 . ?
B3 B9 B14 107.93(9) 8_565 . ?
B3 B9 B14 107.93(9) . . ?
B8 B9 H9 121.3(4) . . ?
B8 B9 H9 121.3(4) 8_565 . ?
B3 B9 H9 121.0(8) 8_565 . ?
B3 B9 H9 121.0(8) . . ?
B14 B9 H9 121.4(10) . . ?
B13 C12 B13 101.67(11) 8_565 . ?
B13 C12 H12A 107.4(7) 8_565 . ?
B13 C12 H12A 107.4(7) . . ?
B13 C12 H12B 115.8(6) 8_565 . ?
B13 C12 H12B 115.8(6) . . ?
H12A C12 H12B 108.2(16) . . ?
C12 B13 B8 132.56(9) . . ?
C12 B13 C2 112.25(9) . . ?
B8 B13 C2 56.35(6) . . ?
C12 B13 B14 89.57(7) . . ?
B8 B13 B14 53.68(6) . . ?
C2 B13 B14 99.29(8) . . ?
C12 B13 H13 119.5(6) . . ?
B8 B13 H13 105.9(6) . . ?
C2 B13 H13 112.1(6) . . ?
B14 B13 H13 120.8(6) . . ?
B8 B14 B8 109.40(11) . 8_565 ?
B8 B14 B9 59.91(6) . . ?
B8 B14 B9 59.91(6) 8_565 . ?
B8 B14 B13 55.49(6) . . ?
B8 B14 B13 116.13(9) 8_565 . ?
B9 B14 B13 107.04(8) . . ?
B8 B14 B13 116.13(9) . 8_565 ?
B8 B14 B13 55.49(6) 8_565 8_565 ?
B9 B14 B13 107.04(8) . 8_565 ?
B13 B14 B13 76.19(8) . 8_565 ?
B8 B14 H14 119.3(3) . . ?
B8 B14 H14 119.3(3) 8_565 . ?
B9 B14 H14 118.1(9) . . ?
B13 B14 H14 120.4(6) . . ?
B13 B14 H14 120.4(6) 8_565 . ?
B8' C2' B3' 65.03(6) . . ?
B8' C2' B13' 61.10(6) . . ?
B3' C2' B13' 116.25(8) . . ?
B8' C2' H2A' 112.1(8) . . ?
B3' C2' H2A' 113.3(7) . . ?
B13' C2' H2A' 116.6(7) . . ?
B8' C2' H2B' 134.6(7) . . ?
B3' C2' H2B' 102.9(7) . . ?
B13' C2' H2B' 92.2(7) . . ?
H2A' C2' H2B' 112.7(10) . . ?
C2' B3' B9' 108.85(9) . . ?
C2' B3' B8' 56.59(6) . . ?
B9' B3' B8' 58.57(6) . . ?
C2' B3' B3' 116.14(5) . 8_565 ?
B9' B3' B3' 58.36(5) . 8_565 ?
B8' B3' B3' 104.80(5) . 8_565 ?
C2' B3' H3' 118.8(7) . . ?
B9' B3' H3' 118.0(6) . . ?
B8' B3' H3' 122.0(7) . . ?
B3' B3' H3' 121.0(8) 8_565 . ?
C2' B3' H33' 100.2(8) . . ?
B9' B3' H33' 101.0(6) . . ?
B8' B3' H33' 131.3(8) . . ?
B3' B3' H33' 42.9(6) 8_565 . ?
H3' B3' H33' 106.7(10) . . ?
C2' B8' B14' 117.50(9) . . ?
C2' B8' B13' 62.51(6) . . ?
B14' B8' B13' 70.64(8) . . ?
C2' B8' B9' 111.46(8) . . ?
B14' B8' B9' 62.91(8) . . ?
B13' B8' B9' 121.97(8) . . ?
C2' B8' B3' 58.38(6) . . ?
B14' B8' B3' 110.57(8) . . ?
B13' B8' B3' 111.90(8) . . ?
B9' B8' B3' 59.75(7) . . ?
C2' B8' H8' 110.6(6) . . ?
B14' B8' H8' 125.7(6) . . ?
B13' B8' H8' 114.6(6) . . ?
B9' B8' H8' 120.1(6) . . ?
B3' B8' H8' 115.3(6) . . ?
B8' B9' B8' 105.23(11) . 8_565 ?
B8' B9' B3' 61.68(6) . . ?
B8' B9' B3' 111.06(9) 8_565 . ?
B8' B9' B3' 111.06(9) . 8_565 ?
B8' B9' B3' 61.68(6) 8_565 8_565 ?
B3' B9' B3' 63.28(9) . 8_565 ?
B8' B9' B14' 57.35(6) . . ?
B8' B9' B14' 57.35(6) 8_565 . ?
B3' B9' B14' 107.69(9) . . ?
B3' B9' B14' 107.69(9) 8_565 . ?
B8' B9' H9' 121.5(3) . . ?
B8' B9' H9' 121.5(3) 8_565 . ?
B3' B9' H9' 120.8(7) . . ?
B3' B9' H9' 120.8(7) 8_565 . ?
B14' B9' H9' 122.1(9) . . ?
B13' C12' B13' 101.32(12) 8_565 . ?
B13' C12' H12C 108.6(6) 8_565 . ?
B13' C12' H12C 108.6(6) . . ?
B13' C12' H12D 114.3(5) 8_565 . ?
B13' C12' H12D 114.3(5) . . ?
H12C C12' H12D 109.3(15) . . ?
C12' B13' B8' 132.44(9) . . ?
C12' B13' C2' 111.85(9) . . ?
B8' B13' C2' 56.38(6) . . ?
C12' B13' B14' 89.83(7) . . ?
B8' B13' B14' 53.69(6) . . ?
C2' B13' B14' 99.50(8) . . ?
C12' B13' H13' 120.2(7) . . ?
B8' B13' H13' 105.2(7) . . ?
C2' B13' H13' 112.6(7) . . ?
B14' B13' H13' 119.3(6) . . ?
B8' B14' B8' 109.22(11) 8_565 . ?
B8' B14' B9' 59.75(6) 8_565 . ?
B8' B14' B9' 59.75(6) . . ?
B8' B14' B13' 116.30(9) 8_565 . ?
B8' B14' B13' 55.67(6) . . ?
B9' B14' B13' 107.07(8) . . ?
B8' B14' B13' 55.66(6) 8_565 8_565 ?
B8' B14' B13' 116.30(9) . 8_565 ?
B9' B14' B13' 107.07(8) . 8_565 ?
B13' B14' B13' 76.30(9) . 8_565 ?
B8' B14' H14' 119.4(3) 8_565 . ?
B8' B14' H14' 119.4(3) . . ?
B9' B14' H14' 118.5(9) . . ?
B13' B14' H14' 120.1(6) . . ?
B13' B14' H14' 120.1(6) 8_565 . ?
C5 N1 C4 109.39(8) . . ?
C5 N1 C6 109.28(8) . . ?
C4 N1 C6 109.88(8) . . ?
C5 N1 C3 109.44(8) . . ?
C4 N1 C3 109.47(8) . . ?
C6 N1 C3 109.37(7) . . ?
N1 C3 H3A 109.5 . . ?
N1 C3 H3B 109.5 . . ?
H3A C3 H3B 109.5 . . ?
N1 C3 H3C 109.5 . . ?
H3A C3 H3C 109.5 . . ?
H3B C3 H3C 109.5 . . ?
N1 C4 H4A 109.5 . . ?
N1 C4 H4B 109.5 . . ?
H4A C4 H4B 109.5 . . ?
N1 C4 H4C 109.5 . . ?
H4A C4 H4C 109.5 . . ?
H4B C4 H4C 109.5 . . ?
N1 C5 H5A 109.5 . . ?
N1 C5 H5B 109.5 . . ?
H5A C5 H5B 109.5 . . ?
N1 C5 H5C 109.5 . . ?
H5A C5 H5C 109.5 . . ?
H5B C5 H5C 109.5 . . ?
N1 C6 H6A 109.5 . . ?
N1 C6 H6B 109.5 . . ?
H6A C6 H6B 109.5 . . ?
N1 C6 H6C 109.5 . . ?
H6A C6 H6C 109.5 . . ?
H6B C6 H6C 109.5 . . ?

loop_
_geom_bond_atom_site_label_1
_geom_bond_atom_site_label_2
_geom_bond_distance
_geom_bond_site_symmetry_2
_geom_bond_publ_flag
C2 B8 1.6693(15) . ?
C2 B3 1.6986(15) . ?
C2 B13 1.7821(15) . ?
C2 H2A 0.962(13) . ?
C2 H2B 0.998(14) . ?
B3 B9 1.7869(18) . ?
B3 B8 1.8199(16) . ?
B3 B3 1.881(2) 8_565 ?
B3 H3 1.086(12) . ?
B3 H33 1.292(13) . ?
B8 B14 1.7139(14) . ?
B8 B13 1.7529(16) . ?
B8 B9 1.7610(15) . ?
B8 H8 1.108(13) . ?
B9 B8 1.7610(15) 8_565 ?
B9 B3 1.7869(18) 8_565 ?
B9 B14 1.809(2) . ?
B9 H9 1.142(19) . ?
C12 B13 1.5990(14) 8_565 ?
C12 B13 1.5990(14) . ?
C12 H12A 0.99(2) . ?
C12 H12B 1.04(2) . ?
B13 B14 2.0094(16) . ?
B13 H13 1.113(12) . ?
B14 B8 1.7141(14) 8_565 ?
B14 B13 2.0094(16) 8_565 ?
B14 H14 1.144(18) . ?
C2' B8' 1.6724(15) . ?
C2' B3' 1.7059(15) . ?
C2' B13' 1.7815(15) . ?
C2' H2A' 0.970(13) . ?
C2' H2B' 0.993(13) . ?
B3' B9' 1.7819(17) . ?
B3' B8' 1.8161(16) . ?
B3' B3' 1.870(2) 8_565 ?
B3' H3' 1.112(15) . ?
B3' H33' 1.275(12) . ?
B8' B14' 1.7157(14) . ?
B8' B13' 1.7582(16) . ?
B8' B9' 1.7602(15) . ?
B8' H8' 1.092(12) . ?
B9' B8' 1.7603(15) 8_565 ?
B9' B3' 1.7820(17) 8_565 ?
B9' B14' 1.814(2) . ?
B9' H9' 1.109(18) . ?
C12' B13' 1.6044(15) 8_565 ?
C12' B13' 1.6044(15) . ?
C12' H12C 1.04(2) . ?
C12' H12D 1.085(19) . ?
B13' B14' 2.0088(17) . ?
B13' H13' 1.109(14) . ?
B14' B8' 1.7157(14) 8_565 ?
B14' B13' 2.0088(17) 8_565 ?
B14' H14' 1.127(17) . ?
N1 C5 1.4927(12) . ?
N1 C4 1.4928(12) . ?
N1 C6 1.4929(12) . ?
N1 C3 1.4958(12) . ?
C3 H3A 0.9600 . ?
C3 H3B 0.9600 . ?
C3 H3C 0.9600 . ?
C4 H4A 0.9600 . ?
C4 H4B 0.9600 . ?
C4 H4C 0.9600 . ?
C5 H5A 0.9600 . ?
C5 H5B 0.9600 . ?
C5 H5C 0.9600 . ?
C6 H6A 0.9600 . ?
C6 H6B 0.9600 . ?
C6 H6C 0.9600 . ?
